data_4031893
loop_
_publ_author_name
'Wangweerawong, Apiwat'
'Hummel, Joshua R.'
'Bergman, Robert G.'
'Ellman, Jonathan A.'

_publ_section_title
;
 Preparation of Enantiomerically Pure Perfluorobutanesulfinamide and Its
 Application to the Asymmetric Synthesis of \a-Amino Acids.
;
_journal_issue 4
_journal_name_full 'The Journal of organic chemistry'
_journal_page_first 1547
_journal_page_last 1557
_journal_paper_doi 10.1021/acs.joc.5b02700
_journal_volume 81
_journal_year 2016
_chemical_absolute_configuration ad
_chemical_formula_moiety 'C22 H23 Cl N2 O4'
_chemical_formula_sum 'C22 H23 Cl N2 O4'
_chemical_formula_weight 414.87
_space_group_crystal_system triclinic
_space_group_IT_number 1
_space_group_name_Hall 'P 1'
_space_group_name_H-M_alt 'P 1'
_symmetry_space_group_name_Hall 'P 1'
_symmetry_space_group_name_H-M 'P 1'
_atom_sites_solution_hydrogens mixed
_atom_sites_solution_primary direct
_atom_sites_solution_secondary difmap
_audit_creation_method SHELXL-2014/7
_cell_angle_alpha 103.623(9)
_cell_angle_beta 99.874(8)
_cell_angle_gamma 90.545(9)
_cell_formula_units_Z 2
_cell_length_a 8.5086(6)
_cell_length_b 10.4268(8)
_cell_length_c 13.8730(10)
_cell_measurement_reflns_used -182
_cell_measurement_temperature 173(2)
_cell_measurement_theta_max 68.3
_cell_measurement_theta_min 3.3
_cell_volume 1176.83(16)
_computing_cell_refinement 'CrystalClear-SM Expert 2.0 r15 (Rigaku, 2011)'
_computing_data_collection 'CrystalClear-SM Expert 2.0 r15 (Rigaku, 2011)'
_computing_data_reduction 'CrystalClear-SM Expert 2.0 r15 (Rigaku, 2011)'
_computing_molecular_graphics
; 
PROBLEM: The value of Rint is greater than 0.18 
RESPONSE: See response to PLAT020. 
;
_computing_publication_material 'SHELXL-2013/2 (Sheldrick, 2014)'
_computing_structure_refinement 'SHELXL-2014/7 (Sheldrick, 2014)'
_computing_structure_solution 'SHELXT-2014/5 (Sheldrick, 2014)'
_diffrn_ambient_temperature 173(2)
_diffrn_detector_area_resol_mean 22.2
_diffrn_measured_fraction_theta_full 0.990
_diffrn_measured_fraction_theta_max 0.990
_diffrn_measurement_device_type 'Rigaku Saturn 944+ CCD'
_diffrn_measurement_method \w
_diffrn_radiation_type CuK\a
_diffrn_radiation_wavelength 1.54178
_diffrn_reflns_av_R_equivalents 0.2300
_diffrn_reflns_av_unetI/netI 0.1973
_diffrn_reflns_laue_measured_fraction_full 0.990
_diffrn_reflns_laue_measured_fraction_max 0.990
_diffrn_reflns_limit_h_max 9
_diffrn_reflns_limit_h_min -9
_diffrn_reflns_limit_k_max 11
_diffrn_reflns_limit_k_min -10
_diffrn_reflns_limit_l_max 15
_diffrn_reflns_limit_l_min -15
_diffrn_reflns_number 23371
_diffrn_reflns_point_group_measured_fraction_full 0.914
_diffrn_reflns_point_group_measured_fraction_max 0.914
_diffrn_reflns_theta_full 58.931
_diffrn_reflns_theta_max 58.931
_diffrn_reflns_theta_min 3.331
_diffrn_source 'Sealed Tube'
_exptl_absorpt_coefficient_mu 1.665
_exptl_absorpt_correction_T_max 0.823
_exptl_absorpt_correction_T_min 0.399
_exptl_absorpt_correction_type multi-scan
_exptl_absorpt_process_details 'Jacobson, R. (1998) Private Communication'
_exptl_crystal_colour Colorless
_exptl_crystal_density_diffrn 1.171
_exptl_crystal_density_method 'not measured'
_exptl_crystal_description Plate
_exptl_crystal_F_000 436
_exptl_crystal_size_max 0.300
_exptl_crystal_size_mid 0.220
_exptl_crystal_size_min 0.020
_refine_diff_density_max 0.286
_refine_diff_density_min -0.262
_refine_diff_density_rms 0.062
_refine_ls_abs_structure_details
; 
 Flack x determined using 1165 quotients [(I+)-(I-)]/[(I+)+(I-)] 
 (Parsons, Flack and Wagner, Acta Cryst. B69 (2013) 249-259). 
;
_refine_ls_abs_structure_Flack 0.03(3)
_refine_ls_extinction_method none
_refine_ls_goodness_of_fit_ref 1.004
_refine_ls_hydrogen_treatment mixed
_refine_ls_matrix_type full
_refine_ls_number_parameters 533
_refine_ls_number_reflns 6208
_refine_ls_number_restraints 5
_refine_ls_restrained_S_all 1.004
_refine_ls_R_factor_all 0.1181
_refine_ls_R_factor_gt 0.0792
_refine_ls_shift/su_max 0.001
_refine_ls_shift/su_mean 0.000
_refine_ls_structure_factor_coef Fsqd
_refine_ls_weighting_details 'w=1/[\s^2^(Fo^2^)+(0.1015P)^2^] where P=(Fo^2^+2Fc^2^)/3'
_refine_ls_weighting_scheme calc
_refine_ls_wR_factor_gt 0.1985
_refine_ls_wR_factor_ref 0.2282
_reflns_Friedel_coverage 0.847
_reflns_friedel_fraction_full 0.838
_reflns_friedel_fraction_max 0.838
_reflns_number_gt 4293
_reflns_number_total 6208
_reflns_threshold_expression 'I > 2\s(I)'
_cod_data_source_file jo5b02700_si_002.cif
_cod_data_source_block 007-15175
_cod_database_code 4031893
_shelx_shelxl_version_number 2014/7
_shelx_space_group_comment
; 
The symmetry employed for this shelxl refinement is uniquely defined 
by the following loop, which should always be used as a source of 
symmetry information in preference to the above space-group names. 
They are only intended as comments. 
;
_shelx_estimated_absorpt_t_min 0.635
_shelx_estimated_absorpt_t_max 0.967

loop_
_space_group_symop_operation_xyz
'x, y, z'

loop_
_atom_site_label
_atom_site_type_symbol
_atom_site_fract_x
_atom_site_fract_y
_atom_site_fract_z
_atom_site_U_iso_or_equiv
_atom_site_adp_type
_atom_site_occupancy
_atom_site_site_symmetry_order
_atom_site_calc_flag
_atom_site_refinement_flags_posn
_atom_site_refinement_flags_adp
Cl1 Cl 0.9264(3) -0.1752(3) 0.1380(2) 0.0840(9) Uani 1 1 d . .
O1 O 0.5355(8) 0.3427(7) 0.3384(5) 0.0734(19) Uani 1 1 d . .
O2 O 0.2651(6) 0.5654(6) 0.4728(4) 0.0523(15) Uani 1 1 d . .
O3 O 0.7870(7) 0.4203(6) 0.6534(5) 0.0674(18) Uani 1 1 d . .
O4 O 0.5826(7) 0.5428(7) 0.6915(5) 0.0714(19) Uani 1 1 d . .
N1 N 0.6081(8) 0.2734(8) 0.4798(6) 0.0520(18) Uani 1 1 d D .
H1 H 0.642(9) 0.203(5) 0.501(6) 0.04(2) Uiso 1 1 d D .
N2 N 0.1558(9) 0.3941(8) 0.3484(6) 0.057(2) Uani 1 1 d . .
C1 C 0.5346(9) 0.3790(9) 0.5408(7) 0.049(2) Uani 1 1 d . .
H1A H 0.5071 0.4464 0.5007 0.059 Uiso 1 1 calc R U
C2 C 0.6030(10) 0.2637(10) 0.3815(7) 0.054(2) Uani 1 1 d . .
C3 C 0.6868(10) 0.1504(9) 0.3252(7) 0.053(2) Uani 1 1 d . .
C4 C 0.6788(12) 0.1410(10) 0.2232(7) 0.062(3) Uani 1 1 d . .
H4 H 0.6224 0.2033 0.1923 0.074 Uiso 1 1 calc R U
C5 C 0.7530(12) 0.0409(12) 0.1664(8) 0.070(3) Uani 1 1 d . .
H5 H 0.7479 0.0343 0.0965 0.084 Uiso 1 1 calc R U
C6 C 0.8336(11) -0.0488(10) 0.2109(8) 0.061(3) Uani 1 1 d . .
C7 C 0.8435(11) -0.0410(9) 0.3112(7) 0.058(2) Uani 1 1 d . .
H7 H 0.8996 -0.1044 0.3410 0.069 Uiso 1 1 calc R U
C8 C 0.7718(10) 0.0593(9) 0.3693(7) 0.055(2) Uani 1 1 d . .
H8 H 0.7804 0.0662 0.4395 0.066 Uiso 1 1 calc R U
C9 C 0.3775(10) 0.3305(8) 0.5657(7) 0.046(2) Uani 1 1 d . .
C10 C 0.3806(10) 0.2523(9) 0.6318(7) 0.054(2) Uani 1 1 d . .
H10 H 0.4808 0.2306 0.6644 0.065 Uiso 1 1 calc R U
C11 C 0.2410(10) 0.2032(9) 0.6530(7) 0.057(2) Uani 1 1 d . .
H11 H 0.2463 0.1477 0.6988 0.068 Uiso 1 1 calc R U
C12 C 0.0946(12) 0.2356(10) 0.6071(8) 0.065(3) Uani 1 1 d . .
H12 H -0.0017 0.2058 0.6227 0.078 Uiso 1 1 calc R U
C13 C 0.0909(10) 0.3120(9) 0.5383(7) 0.054(2) Uani 1 1 d . .
H13 H -0.0097 0.3317 0.5048 0.064 Uiso 1 1 calc R U
C14 C 0.2281(9) 0.3606(8) 0.5164(6) 0.045(2) Uani 1 1 d . .
C15 C 0.2188(9) 0.4475(10) 0.4439(7) 0.050(2) Uani 1 1 d . .
C16 C 0.1248(14) 0.2520(11) 0.3034(8) 0.073(3) Uani 1 1 d . .
H16A H 0.0141 0.2237 0.3050 0.088 Uiso 1 1 calc R U
H16B H 0.2001 0.1996 0.3391 0.088 Uiso 1 1 calc R U
C17 C 0.1503(15) 0.2368(12) 0.1969(8) 0.085(4) Uani 1 1 d . .
H17A H 0.0871 0.1593 0.1510 0.102 Uiso 1 1 calc R U
H17B H 0.2645 0.2273 0.1922 0.102 Uiso 1 1 calc R U
C18 C 0.0920(17) 0.3646(14) 0.1728(9) 0.095(4) Uani 1 1 d . .
H18A H -0.0261 0.3610 0.1552 0.114 Uiso 1 1 calc R U
H18B H 0.1377 0.3829 0.1161 0.114 Uiso 1 1 calc R U
C19 C 0.1518(14) 0.4693(12) 0.2703(8) 0.075(3) Uani 1 1 d . .
H19A H 0.2594 0.5065 0.2708 0.090 Uiso 1 1 calc R U
H19B H 0.0776 0.5419 0.2799 0.090 Uiso 1 1 calc R U
C20 C 0.6500(10) 0.4451(9) 0.6344(8) 0.055(2) Uani 1 1 d . .
C21 C 0.6778(15) 0.6151(12) 0.7899(10) 0.088(4) Uani 1 1 d . .
H21A H 0.7932 0.6111 0.7871 0.105 Uiso 1 1 calc R U
H21B H 0.6509 0.7090 0.8047 0.105 Uiso 1 1 calc R U
C22 C 0.6421(14) 0.5544(14) 0.8691(10) 0.089(4) Uani 1 1 d . .
H22A H 0.5261 0.5425 0.8629 0.134 Uiso 1 1 calc R U
H22B H 0.6865 0.6117 0.9352 0.134 Uiso 1 1 calc R U
H22C H 0.6898 0.4682 0.8623 0.134 Uiso 1 1 calc R U
Cl2 Cl 0.0762(3) 0.5465(3) 0.9505(2) 0.0856(9) Uani 1 1 d . .
O5 O 0.4797(9) 0.9528(8) 0.7631(5) 0.083(2) Uani 1 1 d . .
O6 O 0.7169(7) 1.1141(6) 0.6179(4) 0.0531(15) Uani 1 1 d . .
O7 O 0.2121(7) 0.8554(7) 0.4457(6) 0.0727(19) Uani 1 1 d . .
O8 O 0.4278(7) 0.9389(7) 0.4036(5) 0.0692(19) Uani 1 1 d . .
N3 N 0.3855(8) 0.8076(7) 0.6168(6) 0.0494(18) Uani 1 1 d D .
H3 H 0.339(13) 0.733(7) 0.574(7) 0.09(4) Uiso 1 1 d D .
N4 N 0.8565(8) 1.0418(7) 0.7451(6) 0.0544(19) Uani 1 1 d . .
C23 C 0.4648(9) 0.8801(8) 0.5574(7) 0.049(2) Uani 1 1 d . .
H23 H 0.4909 0.9725 0.5988 0.059 Uiso 1 1 calc R U
C24 C 0.3999(11) 0.8494(10) 0.7153(7) 0.055(2) Uani 1 1 d . .
C25 C 0.3159(10) 0.7719(9) 0.7702(7) 0.052(2) Uani 1 1 d . .
C26 C 0.2215(10) 0.6578(9) 0.7222(7) 0.052(2) Uani 1 1 d . .
H26 H 0.2067 0.6274 0.6509 0.062 Uiso 1 1 calc R U
C27 C 0.1480(10) 0.5874(10) 0.7783(7) 0.058(2) Uani 1 1 d . .
H27 H 0.0875 0.5073 0.7453 0.069 Uiso 1 1 calc R U
C28 C 0.1628(10) 0.6331(11) 0.8793(8) 0.059(2) Uani 1 1 d . .
C29 C 0.2569(14) 0.7458(12) 0.9280(9) 0.078(3) Uani 1 1 d . .
H29 H 0.2689 0.7768 0.9991 0.094 Uiso 1 1 calc R U
C30 C 0.3335(12) 0.8135(11) 0.8737(7) 0.070(3) Uani 1 1 d . .
H30 H 0.3995 0.8902 0.9081 0.085 Uiso 1 1 calc R U
C31 C 0.6234(9) 0.8183(8) 0.5369(6) 0.046(2) Uani 1 1 d . .
C32 C 0.6192(10) 0.6968(9) 0.4739(7) 0.055(2) Uani 1 1 d . .
H32 H 0.5195 0.6512 0.4428 0.066 Uiso 1 1 calc R U
C33 C 0.7609(10) 0.6390(9) 0.4548(7) 0.057(2) Uani 1 1 d . .
H33 H 0.7581 0.5521 0.4132 0.069 Uiso 1 1 calc R U
C34 C 0.9062(10) 0.7078(10) 0.4963(7) 0.056(2) Uani 1 1 d . .
H34 H 1.0023 0.6705 0.4796 0.067 Uiso 1 1 calc R U
C35 C 0.9114(10) 0.8283(9) 0.5608(7) 0.053(2) Uani 1 1 d . .
H35 H 1.0116 0.8734 0.5913 0.063 Uiso 1 1 calc R U
C36 C 0.7708(9) 0.8867(9) 0.5826(6) 0.048(2) Uani 1 1 d . .
C37 C 0.7782(9) 1.0207(9) 0.6499(7) 0.046(2) Uani 1 1 d . .
C38 C 0.8493(12) 1.1698(11) 0.8145(7) 0.066(3) Uani 1 1 d . .
H38A H 0.7381 1.1982 0.8102 0.080 Uiso 1 1 calc R U
H38B H 0.9167 1.2381 0.7997 0.080 Uiso 1 1 calc R U
C39 C 0.9122(15) 1.1462(15) 0.9170(9) 0.093(4) Uani 1 1 d . .
H39A H 0.8551 1.1982 0.9684 0.111 Uiso 1 1 calc R U
H39B H 1.0279 1.1711 0.9373 0.111 Uiso 1 1 calc R U
C40 C 0.8812(17) 0.9967(14) 0.9048(9) 0.095(4) Uani 1 1 d . .
H40A H 0.9570 0.9629 0.9544 0.114 Uiso 1 1 calc R U
H40B H 0.7705 0.9759 0.9116 0.114 Uiso 1 1 calc R U
C41 C 0.9093(13) 0.9413(12) 0.7981(8) 0.073(3) Uani 1 1 d . .
H41A H 1.0239 0.9261 0.7974 0.087 Uiso 1 1 calc R U
H41B H 0.8465 0.8569 0.7669 0.087 Uiso 1 1 calc R U
C42 C 0.3495(11) 0.8873(9) 0.4632(7) 0.052(2) Uani 1 1 d . .
C43 C 0.3411(14) 0.9409(14) 0.3055(9) 0.088(4) Uani 1 1 d . .
H43A H 0.2252 0.9409 0.3069 0.105 Uiso 1 1 calc R U
H43B H 0.3720 1.0230 0.2877 0.105 Uiso 1 1 calc R U
C44 C 0.3728(19) 0.829(2) 0.2304(11) 0.136(7) Uani 1 1 d . .
H44A H 0.3513 0.8491 0.1640 0.204 Uiso 1 1 calc R U
H44B H 0.3039 0.7528 0.2300 0.204 Uiso 1 1 calc R U
H44C H 0.4850 0.8079 0.2457 0.204 Uiso 1 1 calc R U

loop_
_atom_site_aniso_label
_atom_site_aniso_U_11
_atom_site_aniso_U_22
_atom_site_aniso_U_33
_atom_site_aniso_U_23
_atom_site_aniso_U_13
_atom_site_aniso_U_12
Cl1 0.0908(18) 0.0845(19) 0.0750(17) 0.0011(14) 0.0344(14) 0.0192(14)
O1 0.084(5) 0.075(5) 0.067(4) 0.026(4) 0.017(4) 0.032(4)
O2 0.041(3) 0.046(4) 0.068(4) 0.007(3) 0.015(3) 0.005(3)
O3 0.039(4) 0.058(4) 0.101(5) 0.011(4) 0.012(3) 0.010(3)
O4 0.046(3) 0.075(5) 0.079(5) -0.003(4) 0.003(3) 0.015(3)
N1 0.043(4) 0.060(5) 0.061(5) 0.025(4) 0.020(3) 0.014(4)
N2 0.055(4) 0.059(5) 0.054(5) 0.012(4) 0.008(4) -0.006(4)
C1 0.035(4) 0.050(5) 0.065(6) 0.017(4) 0.012(4) 0.010(4)
C2 0.038(5) 0.061(6) 0.064(7) 0.015(5) 0.012(4) 0.003(4)
C3 0.038(5) 0.064(6) 0.058(6) 0.014(5) 0.012(4) -0.006(4)
C4 0.067(6) 0.079(7) 0.046(6) 0.021(5) 0.017(4) 0.014(5)
C5 0.073(7) 0.086(8) 0.050(6) 0.014(6) 0.016(5) 0.005(6)
C6 0.048(5) 0.066(7) 0.066(7) 0.003(5) 0.020(5) -0.006(5)
C7 0.056(6) 0.058(6) 0.063(7) 0.013(5) 0.020(4) 0.008(4)
C8 0.048(5) 0.063(6) 0.055(5) 0.014(5) 0.014(4) 0.003(5)
C9 0.039(5) 0.045(5) 0.059(6) 0.013(4) 0.021(4) 0.004(4)
C10 0.042(5) 0.062(6) 0.064(6) 0.023(5) 0.015(4) 0.007(4)
C11 0.052(6) 0.056(6) 0.075(6) 0.033(5) 0.023(5) 0.001(4)
C12 0.061(6) 0.067(7) 0.076(7) 0.019(6) 0.031(5) -0.004(5)
C13 0.040(5) 0.056(6) 0.065(6) 0.009(5) 0.016(4) 0.002(4)
C14 0.038(5) 0.044(5) 0.050(5) 0.004(4) 0.012(4) 0.006(4)
C15 0.035(5) 0.049(6) 0.066(6) 0.006(5) 0.020(4) 0.010(4)
C16 0.078(7) 0.069(7) 0.067(7) 0.002(5) 0.021(5) -0.017(5)
C17 0.088(8) 0.082(9) 0.072(8) -0.006(7) 0.015(6) -0.020(7)
C18 0.104(10) 0.118(11) 0.058(7) 0.017(7) 0.006(6) -0.009(8)
C19 0.072(7) 0.078(7) 0.077(8) 0.020(6) 0.017(5) 0.003(5)
C20 0.031(5) 0.053(6) 0.083(7) 0.017(5) 0.014(5) 0.009(4)
C21 0.084(8) 0.074(8) 0.098(9) -0.004(7) 0.031(7) 0.020(6)
C22 0.070(8) 0.106(10) 0.087(8) 0.020(7) 0.005(6) 0.011(7)
Cl2 0.0788(18) 0.110(2) 0.0845(19) 0.0433(16) 0.0321(15) 0.0026(15)
O5 0.093(5) 0.077(5) 0.070(5) 0.001(4) 0.014(4) -0.026(4)
O6 0.056(4) 0.049(4) 0.057(3) 0.014(3) 0.014(3) 0.000(3)
O7 0.033(4) 0.088(5) 0.107(5) 0.041(4) 0.015(3) 0.001(3)
O8 0.047(3) 0.097(5) 0.073(4) 0.037(4) 0.014(3) 0.001(3)
N3 0.044(4) 0.053(5) 0.054(5) 0.008(4) 0.022(3) -0.003(3)
N4 0.051(4) 0.060(5) 0.056(5) 0.018(4) 0.013(4) 0.010(3)
C23 0.040(5) 0.045(5) 0.063(6) 0.012(4) 0.014(4) 0.003(4)
C24 0.045(5) 0.065(7) 0.057(6) 0.012(5) 0.019(4) 0.007(5)
C25 0.040(5) 0.056(6) 0.058(6) 0.007(5) 0.015(4) 0.008(4)
C26 0.046(5) 0.059(6) 0.055(5) 0.012(5) 0.021(4) 0.012(4)
C27 0.053(5) 0.072(7) 0.053(6) 0.019(5) 0.016(4) 0.006(5)
C28 0.042(5) 0.080(7) 0.066(7) 0.033(6) 0.020(4) 0.014(5)
C29 0.086(7) 0.087(8) 0.063(6) 0.014(6) 0.025(6) -0.001(7)
C30 0.075(7) 0.074(7) 0.058(7) 0.007(5) 0.013(5) -0.016(5)
C31 0.040(5) 0.047(5) 0.054(5) 0.014(4) 0.017(4) 0.000(4)
C32 0.039(5) 0.056(6) 0.067(6) 0.002(5) 0.017(4) -0.002(4)
C33 0.055(6) 0.048(5) 0.071(6) 0.009(5) 0.024(5) 0.010(4)
C34 0.038(5) 0.065(6) 0.068(6) 0.015(5) 0.023(4) 0.011(4)
C35 0.040(5) 0.053(6) 0.065(6) 0.013(5) 0.013(4) 0.012(4)
C36 0.038(5) 0.056(6) 0.055(5) 0.017(4) 0.017(4) 0.010(4)
C37 0.029(4) 0.055(6) 0.058(6) 0.018(5) 0.012(4) 0.000(4)
C38 0.063(6) 0.077(7) 0.052(6) 0.006(5) 0.006(5) 0.002(5)
C39 0.085(8) 0.127(13) 0.058(7) 0.007(7) 0.013(6) 0.011(7)
C40 0.109(10) 0.111(11) 0.065(8) 0.022(7) 0.017(7) 0.036(8)
C41 0.064(6) 0.100(8) 0.065(7) 0.041(6) 0.014(5) 0.026(6)
C42 0.044(6) 0.048(5) 0.068(6) 0.015(4) 0.017(5) 0.009(4)
C43 0.075(7) 0.115(10) 0.083(8) 0.045(8) 0.011(6) 0.009(7)
C44 0.114(12) 0.201(19) 0.081(9) 0.004(11) 0.024(8) 0.025(11)

loop_
_atom_type_symbol
_atom_type_description
_atom_type_scat_dispersion_real
_atom_type_scat_dispersion_imag
_atom_type_scat_source
C C 0.0181 0.0091 'International Tables Vol C Tables 4.2.6.8 and 6.1.1.4'
H H 0.0000 0.0000 'International Tables Vol C Tables 4.2.6.8 and 6.1.1.4'
Cl Cl 0.3639 0.7018 'International Tables Vol C Tables 4.2.6.8 and 6.1.1.4'
N N 0.0311 0.0180 'International Tables Vol C Tables 4.2.6.8 and 6.1.1.4'
O O 0.0492 0.0322 'International Tables Vol C Tables 4.2.6.8 and 6.1.1.4'

loop_
_geom_angle_atom_site_label_1
_geom_angle_atom_site_label_2
_geom_angle_atom_site_label_3
_geom_angle
C20 O4 C21 118.1(7)
C2 N1 C1 121.5(8)
C2 N1 H1 115(5)
C1 N1 H1 123(5)
C15 N2 C16 125.4(9)
C15 N2 C19 121.3(8)
C16 N2 C19 111.4(8)
N1 C1 C20 110.6(7)
N1 C1 C9 111.7(7)
C20 C1 C9 111.8(7)
N1 C1 H1A 107.5
C20 C1 H1A 107.5
C9 C1 H1A 107.5
O1 C2 N1 122.1(9)
O1 C2 C3 120.9(9)
N1 C2 C3 117.0(8)
C4 C3 C8 119.2(8)
C4 C3 C2 116.2(9)
C8 C3 C2 124.6(8)
C5 C4 C3 119.9(10)
C5 C4 H4 120.1
C3 C4 H4 120.1
C6 C5 C4 119.9(9)
C6 C5 H5 120.0
C4 C5 H5 120.0
C7 C6 C5 121.1(9)
C7 C6 Cl1 119.5(9)
C5 C6 Cl1 119.4(8)
C6 C7 C8 119.7(9)
C6 C7 H7 120.2
C8 C7 H7 120.2
C7 C8 C3 120.1(9)
C7 C8 H8 119.9
C3 C8 H8 119.9
C10 C9 C14 118.7(7)
C10 C9 C1 120.5(8)
C14 C9 C1 120.7(8)
C9 C10 C11 121.9(8)
C9 C10 H10 119.1
C11 C10 H10 119.1
C12 C11 C10 119.5(9)
C12 C11 H11 120.2
C10 C11 H11 120.2
C13 C12 C11 118.8(9)
C13 C12 H12 120.6
C11 C12 H12 120.6
C12 C13 C14 122.1(9)
C12 C13 H13 118.9
C14 C13 H13 118.9
C13 C14 C9 119.0(8)
C13 C14 C15 120.4(8)
C9 C14 C15 120.6(7)
O2 C15 N2 121.5(9)
O2 C15 C14 121.1(8)
N2 C15 C14 117.4(8)
N2 C16 C17 103.7(9)
N2 C16 H16A 111.0
C17 C16 H16A 111.0
N2 C16 H16B 111.0
C17 C16 H16B 111.0
H16A C16 H16B 109.0
C16 C17 C18 102.9(10)
C16 C17 H17A 111.2
C18 C17 H17A 111.2
C16 C17 H17B 111.2
C18 C17 H17B 111.2
H17A C17 H17B 109.1
C17 C18 C19 103.8(10)
C17 C18 H18A 111.0
C19 C18 H18A 111.0
C17 C18 H18B 111.0
C19 C18 H18B 111.0
H18A C18 H18B 109.0
N2 C19 C18 102.8(9)
N2 C19 H19A 111.2
C18 C19 H19A 111.2
N2 C19 H19B 111.2
C18 C19 H19B 111.2
H19A C19 H19B 109.1
O3 C20 O4 123.7(8)
O3 C20 C1 125.3(8)
O4 C20 C1 110.9(7)
C22 C21 O4 109.1(10)
C22 C21 H21A 109.9
O4 C21 H21A 109.9
C22 C21 H21B 109.9
O4 C21 H21B 109.9
H21A C21 H21B 108.3
C21 C22 H22A 109.5
C21 C22 H22B 109.5
H22A C22 H22B 109.5
C21 C22 H22C 109.5
H22A C22 H22C 109.5
H22B C22 H22C 109.5
C42 O8 C43 117.0(8)
C24 N3 C23 121.6(7)
C24 N3 H3 131(8)
C23 N3 H3 107(8)
C37 N4 C41 126.2(8)
C37 N4 C38 119.2(7)
C41 N4 C38 111.9(8)
N3 C23 C42 109.4(7)
N3 C23 C31 110.6(7)
C42 C23 C31 114.0(7)
N3 C23 H23 107.6
C42 C23 H23 107.6
C31 C23 H23 107.6
O5 C24 N3 121.9(9)
O5 C24 C25 119.5(8)
N3 C24 C25 118.7(8)
C30 C25 C26 118.1(8)
C30 C25 C24 118.9(8)
C26 C25 C24 122.9(8)
C25 C26 C27 120.3(8)
C25 C26 H26 119.8
C27 C26 H26 119.8
C28 C27 C26 120.2(9)
C28 C27 H27 119.9
C26 C27 H27 119.9
C27 C28 C29 120.0(9)
C27 C28 Cl2 121.1(8)
C29 C28 Cl2 118.8(8)
C28 C29 C30 120.1(10)
C28 C29 H29 120.0
C30 C29 H29 120.0
C25 C30 C29 121.2(9)
C25 C30 H30 119.4
C29 C30 H30 119.4
C32 C31 C36 120.2(7)
C32 C31 C23 119.0(7)
C36 C31 C23 120.8(7)
C31 C32 C33 120.0(8)
C31 C32 H32 120.0
C33 C32 H32 120.0
C34 C33 C32 120.1(8)
C34 C33 H33 119.9
C32 C33 H33 119.9
C35 C34 C33 120.1(8)
C35 C34 H34 120.0
C33 C34 H34 120.0
C34 C35 C36 120.5(8)
C34 C35 H35 119.7
C36 C35 H35 119.7
C35 C36 C31 119.0(8)
C35 C36 C37 119.9(8)
C31 C36 C37 121.1(7)
O6 C37 N4 120.1(8)
O6 C37 C36 120.6(8)
N4 C37 C36 119.3(8)
N4 C38 C39 104.1(9)
N4 C38 H38A 110.9
C39 C38 H38A 110.9
N4 C38 H38B 110.9
C39 C38 H38B 110.9
H38A C38 H38B 109.0
C38 C39 C40 105.0(10)
C38 C39 H39A 110.8
C40 C39 H39A 110.8
C38 C39 H39B 110.8
C40 C39 H39B 110.8
H39A C39 H39B 108.8
C41 C40 C39 101.4(11)
C41 C40 H40A 111.5
C39 C40 H40A 111.5
C41 C40 H40B 111.5
C39 C40 H40B 111.5
H40A C40 H40B 109.3
N4 C41 C40 104.5(9)
N4 C41 H41A 110.9
C40 C41 H41A 110.9
N4 C41 H41B 110.9
C40 C41 H41B 110.9
H41A C41 H41B 108.9
O7 C42 O8 125.5(8)
O7 C42 C23 125.4(9)
O8 C42 C23 109.1(7)
C44 C43 O8 111.3(12)
C44 C43 H43A 109.4
O8 C43 H43A 109.4
C44 C43 H43B 109.4
O8 C43 H43B 109.4
H43A C43 H43B 108.0
C43 C44 H44A 109.5
C43 C44 H44B 109.5
H44A C44 H44B 109.5
C43 C44 H44C 109.5
H44A C44 H44C 109.5
H44B C44 H44C 109.5

loop_
_geom_bond_atom_site_label_1
_geom_bond_atom_site_label_2
_geom_bond_distance
Cl1 C6 1.746(10)
O1 C2 1.220(11)
O2 C15 1.237(10)
O3 C20 1.194(10)
O4 C20 1.334(11)
O4 C21 1.487(14)
N1 C2 1.336(12)
N1 C1 1.440(11)
N1 H1 0.88(3)
N2 C15 1.325(12)
N2 C16 1.468(14)
N2 C19 1.476(14)
C1 C20 1.502(13)
C1 C9 1.546(11)
C1 H1A 1.0000
C2 C3 1.512(13)
C3 C4 1.386(13)
C3 C8 1.391(13)
C4 C5 1.379(14)
C4 H4 0.9500
C5 C6 1.365(15)
C5 H5 0.9500
C6 C7 1.364(14)
C7 C8 1.378(13)
C7 H7 0.9500
C8 H8 0.9500
C9 C10 1.360(13)
C9 C14 1.411(12)
C10 C11 1.393(12)
C10 H10 0.9500
C11 C12 1.382(14)
C11 H11 0.9500
C12 C13 1.376(14)
C12 H12 0.9500
C13 C14 1.377(12)
C13 H13 0.9500
C14 C15 1.498(13)
C16 C17 1.501(16)
C16 H16A 0.9900
C16 H16B 0.9900
C17 C18 1.517(19)
C17 H17A 0.9900
C17 H17B 0.9900
C18 C19 1.530(17)
C18 H18A 0.9900
C18 H18B 0.9900
C19 H19A 0.9900
C19 H19B 0.9900
C21 C22 1.462(18)
C21 H21A 0.9900
C21 H21B 0.9900
C22 H22A 0.9800
C22 H22B 0.9800
C22 H22C 0.9800
Cl2 C28 1.728(10)
O5 C24 1.248(12)
O6 C37 1.246(10)
O7 C42 1.180(10)
O8 C42 1.344(11)
O8 C43 1.438(13)
N3 C24 1.317(12)
N3 C23 1.476(11)
N3 H3 0.90(3)
N4 C37 1.340(11)
N4 C41 1.448(13)
N4 C38 1.458(12)
C23 C42 1.511(13)
C23 C31 1.542(12)
C23 H23 1.0000
C24 C25 1.487(13)
C25 C30 1.379(13)
C25 C26 1.389(13)
C26 C27 1.401(13)
C26 H26 0.9500
C27 C28 1.353(13)
C27 H27 0.9500
C28 C29 1.378(15)
C29 C30 1.380(15)
C29 H29 0.9500
C30 H30 0.9500
C31 C32 1.355(12)
C31 C36 1.407(11)
C32 C33 1.392(12)
C32 H32 0.9500
C33 C34 1.385(12)
C33 H33 0.9500
C34 C35 1.355(13)
C34 H34 0.9500
C35 C36 1.395(12)
C35 H35 0.9500
C36 C37 1.481(13)
C38 C39 1.508(17)
C38 H38A 0.9900
C38 H38B 0.9900
C39 C40 1.54(2)
C39 H39A 0.9900
C39 H39B 0.9900
C40 C41 1.519(16)
C40 H40A 0.9900
C40 H40B 0.9900
C41 H41A 0.9900
C41 H41B 0.9900
C43 C44 1.43(2)
C43 H43A 0.9900
C43 H43B 0.9900
C44 H44A 0.9800
C44 H44B 0.9800
C44 H44C 0.9800

loop_
_geom_hbond_atom_site_label_D
_geom_hbond_atom_site_label_H
_geom_hbond_atom_site_label_A
_geom_hbond_distance_DH
_geom_hbond_distance_HA
_geom_hbond_distance_DA
_geom_hbond_angle_DHA
_geom_hbond_site_symmetry_A
N1 H1 O6 0.88(3) 2.07(5) 2.865(10) 149(7) 1_545
N3 H3 O2 0.90(3) 1.99(3) 2.879(10) 172(11) .

loop_
_geom_torsion_atom_site_label_1
_geom_torsion_atom_site_label_2
_geom_torsion_atom_site_label_3
_geom_torsion_atom_site_label_4
_geom_torsion
C2 N1 C1 C20 -129.6(9)
C2 N1 C1 C9 105.2(9)
C1 N1 C2 O1 -0.5(13)
C1 N1 C2 C3 178.9(7)
O1 C2 C3 C4 -1.4(12)
N1 C2 C3 C4 179.3(8)
O1 C2 C3 C8 177.3(8)
N1 C2 C3 C8 -2.0(12)
C8 C3 C4 C5 0.8(13)
C2 C3 C4 C5 179.6(9)
C3 C4 C5 C6 0.2(15)
C4 C5 C6 C7 -0.5(15)
C4 C5 C6 Cl1 179.8(8)
C5 C6 C7 C8 -0.3(14)
Cl1 C6 C7 C8 179.4(7)
C6 C7 C8 C3 1.4(13)
C4 C3 C8 C7 -1.6(13)
C2 C3 C8 C7 179.7(8)
N1 C1 C9 C10 71.7(10)
C20 C1 C9 C10 -52.8(11)
N1 C1 C9 C14 -104.9(9)
C20 C1 C9 C14 130.6(8)
C14 C9 C10 C11 -1.0(13)
C1 C9 C10 C11 -177.7(8)
C9 C10 C11 C12 -0.9(15)
C10 C11 C12 C13 2.5(15)
C11 C12 C13 C14 -2.2(15)
C12 C13 C14 C9 0.4(13)
C12 C13 C14 C15 -177.7(9)
C10 C9 C14 C13 1.2(12)
C1 C9 C14 C13 177.9(8)
C10 C9 C14 C15 179.3(8)
C1 C9 C14 C15 -4.1(12)
C16 N2 C15 O2 168.2(8)
C19 N2 C15 O2 5.8(12)
C16 N2 C15 C14 -13.4(12)
C19 N2 C15 C14 -175.7(8)
C13 C14 C15 O2 112.5(9)
C9 C14 C15 O2 -65.6(10)
C13 C14 C15 N2 -66.0(11)
C9 C14 C15 N2 116.0(9)
C15 N2 C16 C17 -147.3(9)
C19 N2 C16 C17 16.5(11)
N2 C16 C17 C18 -34.1(11)
C16 C17 C18 C19 39.5(12)
C15 N2 C19 C18 172.4(9)
C16 N2 C19 C18 7.9(12)
C17 C18 C19 N2 -28.9(12)
C21 O4 C20 O3 -7.1(15)
C21 O4 C20 C1 177.1(9)
N1 C1 C20 O3 4.5(13)
C9 C1 C20 O3 129.7(10)
N1 C1 C20 O4 -179.8(7)
C9 C1 C20 O4 -54.6(10)
C20 O4 C21 C22 -93.7(11)
C24 N3 C23 C42 -136.3(8)
C24 N3 C23 C31 97.4(9)
C23 N3 C24 O5 0.8(14)
C23 N3 C24 C25 179.6(7)
O5 C24 C25 C30 -2.6(13)
N3 C24 C25 C30 178.5(9)
O5 C24 C25 C26 178.3(8)
N3 C24 C25 C26 -0.6(13)
C30 C25 C26 C27 -0.5(13)
C24 C25 C26 C27 178.6(8)
C25 C26 C27 C28 2.8(13)
C26 C27 C28 C29 -3.2(14)
C26 C27 C28 Cl2 -178.9(7)
C27 C28 C29 C30 1.2(16)
Cl2 C28 C29 C30 177.0(9)
C26 C25 C30 C29 -1.4(15)
C24 C25 C30 C29 179.4(10)
C28 C29 C30 C25 1.1(17)
N3 C23 C31 C32 68.9(10)
C42 C23 C31 C32 -54.7(11)
N3 C23 C31 C36 -111.2(9)
C42 C23 C31 C36 125.2(8)
C36 C31 C32 C33 0.4(14)
C23 C31 C32 C33 -179.7(8)
C31 C32 C33 C34 -3.0(15)
C32 C33 C34 C35 4.2(14)
C33 C34 C35 C36 -2.7(14)
C34 C35 C36 C31 0.2(13)
C34 C35 C36 C37 -177.5(9)
C32 C31 C36 C35 1.0(13)
C23 C31 C36 C35 -178.9(8)
C32 C31 C36 C37 178.6(9)
C23 C31 C36 C37 -1.3(12)
C41 N4 C37 O6 168.5(8)
C38 N4 C37 O6 8.8(11)
C41 N4 C37 C36 -13.7(12)
C38 N4 C37 C36 -173.4(8)
C35 C36 C37 O6 116.9(9)
C31 C36 C37 O6 -60.7(11)
C35 C36 C37 N4 -60.9(11)
C31 C36 C37 N4 121.5(9)
C37 N4 C38 C39 166.0(8)
C41 N4 C38 C39 3.6(11)
N4 C38 C39 C40 -24.6(12)
C38 C39 C40 C41 35.6(12)
C37 N4 C41 C40 -141.8(10)
C38 N4 C41 C40 19.2(11)
C39 C40 C41 N4 -32.9(12)
C43 O8 C42 O7 -7.7(14)
C43 O8 C42 C23 173.8(9)
N3 C23 C42 O7 8.9(12)
C31 C23 C42 O7 133.3(9)
N3 C23 C42 O8 -172.6(7)
C31 C23 C42 O8 -48.2(10)
C42 O8 C43 C44 -95.8(13)
